data_4020306
loop_
_publ_author_name
'Johannes Sch\"utz'
'Petra Windisch'
'Elka Kristeva'
'Klaus Wurst'
'Karl-Hans Ongania'
'Ulrike E. I. Horvath'
'Herwig Schottenberger'
'Gerhard Laus'
'Helmut Schmidhammer'

_journal_name_full 'Journal of Organic Chemistry'
_journal_page_first 5323
_journal_page_last 5326
_journal_paper_doi 10.1021/jo050362v
_journal_volume 70
_journal_year 2005
_chemical_formula_sum 'C28 H32 N2 O6 S'
_chemical_formula_weight 524.62
_space_group_IT_number 4
_symmetry_cell_setting monoclinic
_symmetry_space_group_name_Hall 'P 2yb'
_symmetry_space_group_name_H-M 'P 1 21 1'
_cell_angle_alpha 90.00
_cell_angle_beta 103.497(2)
_cell_angle_gamma 90.00
_cell_formula_units_Z 2
_cell_length_a 8.8490(2)
_cell_length_b 7.7644(3)
_cell_length_c 18.7321(7)
_cell_measurement_temperature 233(2)
_cell_volume 1251.48(7)
_diffrn_ambient_temperature 233(2)
_exptl_crystal_density_diffrn 1.392
_cod_original_sg_symbol_H-M 'P 21'
_cod_database_code 4020306

loop_
_symmetry_equiv_pos_as_xyz
'x, y, z'
'-x, y+1/2, -z'

loop_
_atom_site_label
_atom_site_type_symbol
_atom_site_fract_x
_atom_site_fract_y
_atom_site_fract_z
_atom_site_U_iso_or_equiv
_atom_site_adp_type
_atom_site_occupancy
_atom_site_symmetry_multiplicity
_atom_site_calc_flag
_atom_site_refinement_flags
_atom_site_disorder_assembly
_atom_site_disorder_group
S1 S 0.74084(7) 0.70543(9) 0.12802(4) 0.0370(2) Uani 1 1 d . . .
N1 N 1.4195(2) 0.0694(3) 0.28195(12) 0.0299(5) Uani 1 1 d . . .
N2 N 0.6821(2) 0.5711(3) 0.24851(12) 0.0386(6) Uani 1 1 d . . .
O1 O 0.8419(2) 0.2894(3) 0.45678(10) 0.0490(6) Uani 1 1 d . . .
O2 O 0.88272(18) 0.2496(2) 0.31113(9) 0.0295(4) Uani 1 1 d . . .
O3 O 0.9388(2) 0.5756(2) 0.30417(10) 0.0339(4) Uani 1 1 d . . .
O4 O 1.22813(17) 0.2633(2) 0.17317(8) 0.0289(4) Uani 1 1 d . . .
O5 O 0.7867(2) 0.8612(3) 0.16989(13) 0.0542(6) Uani 1 1 d . . .
O6 O 0.8155(2) 0.6572(4) 0.07104(11) 0.0593(7) Uani 1 1 d . . .
C1 C 1.2714(3) 0.3160(5) 0.47926(14) 0.0449(8) Uani 1 1 d . . .
H1 H 1.3617 0.3368 0.5161 0.054 Uiso 1 1 calc . . .
C2 C 1.1275(3) 0.3132(5) 0.49768(15) 0.0462(8) Uani 1 1 d . . .
H2 H 1.1235 0.3299 0.5469 0.055 Uiso 1 1 calc . . .
C3 C 0.9890(3) 0.2861(4) 0.44492(14) 0.0376(6) Uani 1 1 d . . .
C4 C 1.0026(3) 0.2613(4) 0.37366(13) 0.0303(6) Uani 1 1 d . . .
C5 C 0.9547(3) 0.2903(3) 0.25042(12) 0.0247(5) Uani 1 1 d . . .
H5 H 0.9017 0.2250 0.2062 0.030 Uiso 1 1 calc . . .
C6 C 0.9358(3) 0.4888(3) 0.23423(13) 0.0278(6) Uani 1 1 d . . .
C7 C 1.0676(3) 0.5622(4) 0.20393(14) 0.0321(6) Uani 1 1 d . . .
H7A H 1.0591 0.6880 0.2019 0.039 Uiso 1 1 calc . . .
H7B H 1.0578 0.5201 0.1537 0.039 Uiso 1 1 calc . . .
C8 C 1.2272(3) 0.5119(4) 0.25085(15) 0.0312(6) Uani 1 1 d . . .
H8A H 1.3086 0.5708 0.2326 0.037 Uiso 1 1 calc . . .
H8B H 1.2356 0.5480 0.3018 0.037 Uiso 1 1 calc . . .
C9 C 1.4075(3) 0.2545(4) 0.29660(13) 0.0282(6) Uani 1 1 d . . .
H9 H 1.4908 0.3130 0.2786 0.034 Uiso 1 1 calc . . .
C10 C 1.4292(3) 0.3038(4) 0.37836(14) 0.0368(7) Uani 1 1 d . . .
H10A H 1.5098 0.2298 0.4078 0.044 Uiso 1 1 calc . . .
H10B H 1.4667 0.4228 0.3850 0.044 Uiso 1 1 calc . . .
C11 C 1.2841(3) 0.2886(4) 0.40736(14) 0.0333(6) Uani 1 1 d . . .
C12 C 1.1458(3) 0.2580(3) 0.35719(12) 0.0273(5) Uani 1 1 d . . .
C13 C 1.1227(3) 0.2257(3) 0.27641(12) 0.0245(5) Uani 1 1 d . . .
C14 C 1.2501(3) 0.3178(3) 0.24810(13) 0.0258(5) Uani 1 1 d . . .
C15 C 1.1355(3) 0.0303(3) 0.26413(14) 0.0291(6) Uani 1 1 d . . .
H15A H 1.0577 -0.0308 0.2841 0.035 Uiso 1 1 calc . . .
H15B H 1.1151 0.0060 0.2114 0.035 Uiso 1 1 calc . . .
C16 C 1.2972(3) -0.0330(3) 0.30166(15) 0.0329(6) Uani 1 1 d . . .
H16A H 1.3094 -0.0286 0.3550 0.040 Uiso 1 1 calc . . .
H16B H 1.3083 -0.1533 0.2879 0.040 Uiso 1 1 calc . . .
C17 C 1.5727(3) -0.0012(4) 0.31430(16) 0.0425(7) Uani 1 1 d . . .
H17A H 1.6514 0.0678 0.2994 0.064 Uiso 1 1 calc R . .
H17B H 1.5783 -0.1188 0.2977 0.064 Uiso 1 1 calc R . .
H17C H 1.5903 0.0004 0.3674 0.064 Uiso 1 1 calc R . .
C18 C 0.8274(4) 0.3076(6) 0.53027(16) 0.0584(10) Uani 1 1 d . . .
H18A H 0.7187 0.2987 0.5317 0.088 Uiso 1 1 calc R . .
H18B H 0.8674 0.4190 0.5491 0.088 Uiso 1 1 calc R . .
H18C H 0.8861 0.2173 0.5603 0.088 Uiso 1 1 calc R . .
C19 C 1.3456(3) 0.3089(4) 0.13620(15) 0.0420(7) Uani 1 1 d . . .
H19A H 1.3103 0.2824 0.0844 0.063 Uiso 1 1 calc R . .
H19B H 1.4395 0.2442 0.1568 0.063 Uiso 1 1 calc R . .
H19C H 1.3672 0.4312 0.1423 0.063 Uiso 1 1 calc R . .
C20 C 0.7878(3) 0.5969(4) 0.30546(16) 0.0419(7) Uani 1 1 d . . .
H20 H 0.7615 0.6313 0.3491 0.050 Uiso 1 1 calc . . .
C21 C 0.7653(3) 0.5262(4) 0.19223(14) 0.0296(6) Uani 1 1 d . . .
H21 H 0.7192 0.4209 0.1662 0.036 Uiso 1 1 calc . . .
C22 C 0.5399(3) 0.7175(4) 0.08796(13) 0.0320(6) Uani 1 1 d . . .
C23 C 0.4840(3) 0.6295(4) 0.02314(14) 0.0386(7) Uani 1 1 d . . .
H23 H 0.5506 0.5597 0.0032 0.046 Uiso 1 1 calc . . .
C24 C 0.3282(3) 0.6451(4) -0.01219(15) 0.0422(7) Uani 1 1 d . . .
H24 H 0.2895 0.5858 -0.0564 0.051 Uiso 1 1 calc . . .
C25 C 0.2291(3) 0.7472(4) 0.01708(14) 0.0394(7) Uani 1 1 d . . .
C26 C 0.2878(3) 0.8323(4) 0.08346(14) 0.0395(7) Uani 1 1 d . . .
H26 H 0.2210 0.8997 0.1043 0.047 Uiso 1 1 calc . . .
C27 C 0.4430(3) 0.8188(4) 0.11896(14) 0.0369(6) Uani 1 1 d . . .
H27 H 0.4821 0.8773 0.1634 0.044 Uiso 1 1 calc . . .
C28 C 0.0610(3) 0.7640(6) -0.02284(19) 0.0588(10) Uani 1 1 d . . .
H28A H 0.0335 0.8850 -0.0288 0.088 Uiso 1 1 calc R . .
H28B H -0.0040 0.7078 0.0053 0.088 Uiso 1 1 calc R . .
H28C H 0.0453 0.7102 -0.0707 0.088 Uiso 1 1 calc R . .

loop_
_atom_site_aniso_label
_atom_site_aniso_U_11
_atom_site_aniso_U_22
_atom_site_aniso_U_33
_atom_site_aniso_U_23
_atom_site_aniso_U_13
_atom_site_aniso_U_12
S1 0.0297(3) 0.0395(4) 0.0401(4) 0.0116(3) 0.0048(2) 0.0031(3)
N1 0.0288(11) 0.0256(12) 0.0349(12) -0.0004(10) 0.0068(8) 0.0032(9)
N2 0.0370(12) 0.0453(15) 0.0342(13) 0.0040(12) 0.0098(10) 0.0118(11)
O1 0.0470(11) 0.0725(16) 0.0321(10) -0.0006(11) 0.0186(8) 0.0085(11)
O2 0.0269(8) 0.0362(11) 0.0261(9) 0.0013(8) 0.0077(6) -0.0018(8)
O3 0.0366(9) 0.0310(10) 0.0317(10) -0.0071(8) 0.0031(7) 0.0049(8)
O4 0.0303(9) 0.0312(10) 0.0263(9) 0.0009(8) 0.0087(6) -0.0025(8)
O5 0.0451(12) 0.0365(13) 0.0694(15) 0.0095(11) -0.0101(10) -0.0043(10)
O6 0.0408(10) 0.094(2) 0.0484(12) 0.0264(13) 0.0206(9) 0.0190(12)
C1 0.0446(16) 0.058(2) 0.0265(14) -0.0096(14) -0.0023(11) 0.0074(15)
C2 0.0538(17) 0.061(2) 0.0238(14) -0.0024(14) 0.0087(12) 0.0126(16)
C3 0.0417(14) 0.0441(17) 0.0295(13) -0.0003(13) 0.0131(11) 0.0085(13)
C4 0.0324(12) 0.0308(14) 0.0263(12) 0.0013(11) 0.0040(10) 0.0031(11)
C5 0.0266(11) 0.0252(14) 0.0221(12) -0.0010(10) 0.0051(9) -0.0030(10)
C6 0.0306(13) 0.0261(14) 0.0260(13) -0.0028(11) 0.0052(9) -0.0017(11)
C7 0.0301(13) 0.0265(14) 0.0385(15) 0.0028(12) 0.0057(10) -0.0008(11)
C8 0.0280(12) 0.0230(14) 0.0419(15) 0.0006(12) 0.0065(10) -0.0023(11)
C9 0.0257(12) 0.0264(14) 0.0319(13) 0.0022(11) 0.0056(10) -0.0015(11)
C10 0.0281(13) 0.0415(18) 0.0361(15) -0.0096(13) -0.0020(10) 0.0010(12)
C11 0.0346(13) 0.0318(15) 0.0311(13) -0.0014(12) 0.0024(10) 0.0046(12)
C12 0.0304(12) 0.0254(13) 0.0251(12) -0.0025(11) 0.0044(9) 0.0025(11)
C13 0.0264(11) 0.0228(14) 0.0236(12) -0.0033(10) 0.0046(9) -0.0025(10)
C14 0.0247(11) 0.0252(14) 0.0268(13) -0.0003(11) 0.0045(10) -0.0008(10)
C15 0.0354(13) 0.0206(13) 0.0323(13) -0.0017(11) 0.0099(10) -0.0028(11)
C16 0.0371(14) 0.0230(14) 0.0390(15) 0.0021(12) 0.0095(11) 0.0006(11)
C17 0.0363(14) 0.0416(18) 0.0475(17) 0.0036(15) 0.0054(12) 0.0112(13)
C18 0.061(2) 0.087(3) 0.0356(17) -0.0100(18) 0.0276(14) -0.001(2)
C19 0.0446(15) 0.0479(19) 0.0396(15) 0.0016(14) 0.0222(12) -0.0066(14)
C20 0.0471(16) 0.0396(18) 0.0411(16) -0.0009(14) 0.0144(13) 0.0136(14)
C21 0.0279(13) 0.0293(14) 0.0301(13) 0.0030(11) 0.0036(10) 0.0029(11)
C22 0.0323(12) 0.0322(15) 0.0301(13) 0.0061(12) 0.0046(9) 0.0045(12)
C23 0.0428(14) 0.0389(17) 0.0345(15) -0.0002(13) 0.0096(12) 0.0075(13)
C24 0.0459(16) 0.0406(17) 0.0360(15) -0.0033(13) 0.0012(12) -0.0019(13)
C25 0.0347(14) 0.0449(18) 0.0374(15) 0.0129(14) 0.0058(11) -0.0023(13)
C26 0.0359(14) 0.0511(19) 0.0341(15) 0.0103(14) 0.0135(11) 0.0089(13)
C27 0.0418(15) 0.0410(17) 0.0268(13) 0.0039(13) 0.0059(11) 0.0056(13)
C28 0.0375(16) 0.074(3) 0.060(2) 0.0204(19) 0.0007(13) -0.0056(17)

loop_
_geom_bond_atom_site_label_1
_geom_bond_atom_site_label_2
_geom_bond_distance
_geom_bond_site_symmetry_2
_geom_bond_publ_flag
S1 O6 1.430(2) . ?
S1 O5 1.447(2) . ?
S1 C22 1.763(2) . ?
S1 C21 1.819(3) . ?
N1 C17 1.456(3) . ?
N1 C16 1.459(3) . ?
N1 C9 1.471(4) . ?
N2 C20 1.260(3) . ?
N2 C21 1.462(3) . ?
O1 C3 1.371(3) . ?
O1 C18 1.419(3) . ?
O2 C4 1.388(3) . ?
O2 C5 1.462(3) . ?
O3 C20 1.353(3) . ?
O3 C6 1.468(3) . ?
O4 C19 1.422(3) . ?
O4 C14 1.435(3) . ?
C1 C11 1.394(4) . ?
C1 C2 1.395(4) . ?
C2 C3 1.399(4) . ?
C3 C4 1.381(3) . ?
C4 C12 1.373(3) . ?
C5 C13 1.536(3) . ?
C5 C6 1.572(4) . ?
C6 C7 1.522(4) . ?
C6 C21 1.558(3) . ?
C7 C8 1.530(3) . ?
C8 C14 1.523(4) . ?
C9 C10 1.546(4) . ?
C9 C14 1.555(3) . ?
C10 C11 1.511(4) . ?
C11 C12 1.379(3) . ?
C12 C13 1.500(3) . ?
C13 C14 1.530(3) . ?
C13 C15 1.543(4) . ?
C15 C16 1.521(4) . ?
C22 C23 1.381(4) . ?
C22 C27 1.387(4) . ?
C23 C24 1.388(4) . ?
C24 C25 1.387(4) . ?
C25 C26 1.397(4) . ?
C25 C28 1.506(4) . ?
C26 C27 1.383(4) . ?

loop_
_cod_related_entry_id
_cod_related_entry_database
_cod_related_entry_code
1 ChemSpider 30658448
